data_1540761
loop_
_publ_author_name
'Zhang, Y.'
'Hu, H.'
'Clearfield, A.'

_publ_section_title
;
 The crystal structures of two lanthanide phosphites and the geometry of
 metal phosphite complexes
;
_journal_name_full 'Inorganica Chimica Acta'
_journal_page_first 35
_journal_page_last 42
_journal_volume 193
_journal_year 1992
_chemical_formula_sum 'H9 La O9 P2'
_chemical_name_systematic 'La (H2 P O3) (H P O3) (H2 O)3'
_space_group_IT_number 14
_symmetry_space_group_name_Hall '-P 2ybc'
_symmetry_space_group_name_H-M 'P 1 21/c 1'
_cell_angle_alpha 90
_cell_angle_beta 104.54
_cell_angle_gamma 90
_cell_formula_units_Z 4
_cell_length_a 9.68
_cell_length_b 7.135
_cell_length_c 13.479
_cell_volume 901.135
_citation_journal_id_ASTM ICHAA3
_cod_data_source_file Zhang_ICHAA3_1992_1530.cif
_cod_data_source_block H9La1O9P2
_cod_original_cell_volume 901.1355
_cod_original_formula_sum 'H9 La1 O9 P2'
_cod_database_code 1540761

loop_
_symmetry_equiv_pos_as_xyz
x,y,z
-x,y+1/2,-z+1/2
-x,-y,-z
x,-y-1/2,z-1/2

loop_
_atom_site_label
_atom_site_type_symbol
_atom_site_fract_x
_atom_site_fract_y
_atom_site_fract_z
_atom_site_occupancy
_atom_site_U_iso_or_equiv
O7 O-2 0.307 0.083 0.9083 1 0.0
O1 O-2 0.02 0.065 0.6597 1 0.0
P2 P+3 -0.3018 0.0654 0.7666 1 0.0
O8 O-2 0.6822 -0.01 0.3774 1 0.0
O9 O-2 0.5666 0.242 0.5012 1 0.0
H1 H+1 -0.1525 0.2408 0.5224 1 0.0
P1 P+3 -0.0165 0.2289 0.5838 1 0.0
La1 La+3 0.0683 0.2379 0.83113 1 0.0
O5 O-2 -0.447 0.168 0.7232 1 0.0
O2 O-2 -0.016 0.402 0.6473 1 0.0
O3 O-2 0.0814 0.233 0.5123 1 0.0
O4 O-2 -0.1916 0.218 0.8041 1 0.0
O6 O-2 -0.271 0.068 0.6892 1 0.0
H2 H+1 -0.3302 -0.0285 0.8482 1 0.0
